data_7223029
loop_
_publ_author_name
'Soman, Rahul'
'Subramaniam, Sujatha'
'Arunkumar, Chellaiah'

_publ_section_title
;
 Protonation and axial ligation intervened fluorescent turn-off sensing of
 picric acid in freebase and tin(IV) porphyrins
;
_journal_name_full 'RSC Adv.'
_journal_paper_doi 10.1039/C5RA18310C
_journal_year 2015
_chemical_formula_sum 'C57 H33 Cl3 N10 O14 Sn'
_chemical_formula_weight 1306.97
_chemical_name_systematic
; 
 ? 
;
_space_group_IT_number 15
_symmetry_cell_setting monoclinic
_symmetry_space_group_name_Hall '-C 2yc'
_symmetry_space_group_name_H-M 'C 1 2/c 1'
_atom_sites_solution_hydrogens geom
_atom_sites_solution_primary direct
_atom_sites_solution_secondary difmap
_audit_creation_method SHELXL-97
_audit_update_record
;
2013-11-28 deposited with the CCDC.
2015-10-26 downloaded from the CCDC.
;
_cell_angle_alpha 90.00
_cell_angle_beta 113.96
_cell_angle_gamma 90.00
_cell_formula_units_Z 4
_cell_length_a 22.531
_cell_length_b 9.691
_cell_length_c 26.753
_cell_measurement_reflns_used 5757
_cell_measurement_temperature 293(2)
_cell_measurement_theta_max 24.3
_cell_measurement_theta_min 2.3
_cell_volume 5338.098
_computing_cell_refinement 'APEX2/SAINT (Bruker, 2004)'
_computing_data_collection 'APEX2 (Bruker, 2004)'
_computing_data_reduction 'SAINT/XPREP (Bruker, 2004)'
_computing_molecular_graphics 'ORTEP3 (Farrugia, 1997) and Mercury (Bruno et al., 2002)'
_computing_publication_material 'SHELXL-97 (Sheldrick, 2008)'
_computing_structure_refinement 'SHELXL-97 (Sheldrick, 2008)'
_computing_structure_solution 'SIR92 (Altornare et al., 1993)'
_diffrn_ambient_temperature 293(2)
_diffrn_measured_fraction_theta_full 0.995
_diffrn_measured_fraction_theta_max 0.995
_diffrn_measurement_device_type 'Bruker axs kappa apex2 CCD Diffractometer'
_diffrn_measurement_method '\w and \f scan'
_diffrn_radiation_monochromator graphite
_diffrn_radiation_source 'fine-focus sealed tube'
_diffrn_radiation_type MoK\a
_diffrn_radiation_wavelength 0.71073
_diffrn_reflns_av_R_equivalents 0.0428
_diffrn_reflns_av_sigmaI/netI 0.0406
_diffrn_reflns_limit_h_max 26
_diffrn_reflns_limit_h_min -20
_diffrn_reflns_limit_k_max 11
_diffrn_reflns_limit_k_min -11
_diffrn_reflns_limit_l_max 31
_diffrn_reflns_limit_l_min -31
_diffrn_reflns_number 23311
_diffrn_reflns_theta_full 24.93
_diffrn_reflns_theta_max 24.93
_diffrn_reflns_theta_min 2.32
_diffrn_standards_decay_% 0
_exptl_absorpt_coefficient_mu 0.710
_exptl_absorpt_correction_T_max 0.911
_exptl_absorpt_correction_T_min 0.852
_exptl_absorpt_correction_type multi-scan
_exptl_absorpt_process_details 'SADABS (Bruker, 1999)'
_exptl_crystal_colour purple
_exptl_crystal_density_diffrn 1.626
_exptl_crystal_density_method 'not measured'
_exptl_crystal_description block
_exptl_crystal_F_000 2632
_exptl_crystal_size_max 0.15
_exptl_crystal_size_mid 0.10
_exptl_crystal_size_min 0.10
_refine_diff_density_max 0.676
_refine_diff_density_min -0.770
_refine_diff_density_rms 0.065
_refine_ls_extinction_method none
_refine_ls_goodness_of_fit_ref 0.949
_refine_ls_hydrogen_treatment mixed
_refine_ls_matrix_type full
_refine_ls_number_parameters 426
_refine_ls_number_reflns 4654
_refine_ls_number_restraints 88
_refine_ls_restrained_S_all 0.986
_refine_ls_R_factor_all 0.0529
_refine_ls_R_factor_gt 0.0354
_refine_ls_shift/su_max 0.004
_refine_ls_shift/su_mean 0.000
_refine_ls_structure_factor_coef Fsqd
_refine_ls_weighting_details 'calc w=1/[\s^2^(Fo^2^)+(0.0438P)^2^+12.9050P] where P=(Fo^2^+2Fc^2^)/3'
_refine_ls_weighting_scheme calc
_refine_ls_wR_factor_gt 0.0836
_refine_ls_wR_factor_ref 0.0927
_reflns_number_gt 3523
_reflns_number_total 4654
_reflns_threshold_expression >2sigma(I)
_cod_data_source_file c5ra18310c2.cif
_cod_data_source_block shelxl
_cod_original_cell_volume 5338.1
_cod_original_sg_symbol_H-M C2/c
_cod_database_code 7223029

loop_
_symmetry_equiv_pos_as_xyz
'x, y, z'
'-x, y, -z+1/2'
'x+1/2, y+1/2, z'
'-x+1/2, y+1/2, -z+1/2'
'-x, -y, -z'
'x, -y, z-1/2'
'-x+1/2, -y+1/2, -z'
'x+1/2, -y+1/2, z-1/2'

loop_
_atom_site_label
_atom_site_type_symbol
_atom_site_fract_x
_atom_site_fract_y
_atom_site_fract_z
_atom_site_U_iso_or_equiv
_atom_site_adp_type
_atom_site_occupancy
_atom_site_symmetry_multiplicity
_atom_site_calc_flag
_atom_site_refinement_flags
_atom_site_disorder_assembly
_atom_site_disorder_group
C1 C 0.01815(17) 0.9651(3) 0.39231(14) 0.0323(8) Uani 1 1 d . . .
C2 C -0.01930(19) 0.9567(4) 0.33497(15) 0.0453(9) Uani 1 1 d . . .
H2 H -0.0027 0.9464 0.3085 0.054 Uiso 1 1 calc R . .
C3 C -0.08225(18) 0.9660(4) 0.32528(15) 0.0449(10) Uani 1 1 d . . .
H3 H -0.1168 0.9618 0.2911 0.054 Uiso 1 1 calc R . .
C4 C -0.08716(16) 0.9833(3) 0.37616(13) 0.0321(8) Uani 1 1 d . . .
C5 C -0.14431(16) 0.9943(3) 0.38405(13) 0.0319(7) Uani 1 1 d . . .
C6 C -0.14861(15) 1.0137(3) 0.43460(13) 0.0320(7) Uani 1 1 d . . .
C7 C -0.20638(17) 1.0432(4) 0.44220(15) 0.0439(9) Uani 1 1 d . . .
H7 H -0.2481 1.0495 0.4147 0.053 Uiso 1 1 calc R . .
C8 C -0.18996(17) 1.0603(4) 0.49611(15) 0.0438(9) Uani 1 1 d . . .
H8 H -0.2184 1.0810 0.5123 0.053 Uiso 1 1 calc R . .
C9 C -0.12143(16) 1.0415(3) 0.52431(14) 0.0327(8) Uani 1 1 d . . .
C10 C 0.08560(16) 0.9512(4) 0.41940(14) 0.0319(8) Uani 1 1 d . . .
C11 C -0.20722(16) 0.9818(3) 0.33522(13) 0.0341(8) Uani 1 1 d . . .
C12 C -0.22521(18) 1.0749(4) 0.29270(14) 0.0419(9) Uani 1 1 d . . .
H12 H -0.1980 1.1483 0.2941 0.050 Uiso 1 1 calc R . .
C13 C -0.2838(2) 1.0593(5) 0.24779(15) 0.0500(10) Uani 1 1 d . . .
H13 H -0.2958 1.1228 0.2193 0.060 Uiso 1 1 calc R . .
C14 C -0.3241(2) 0.9513(5) 0.24491(17) 0.0559(11) Uani 1 1 d . . .
H14 H -0.3630 0.9407 0.2144 0.067 Uiso 1 1 calc R . .
C15 C -0.3067(2) 0.8590(5) 0.28717(18) 0.0589(12) Uani 1 1 d . . .
H15 H -0.3342 0.7860 0.2855 0.071 Uiso 1 1 calc R . .
C16 C -0.24842(18) 0.8737(4) 0.33228(16) 0.0500(10) Uani 1 1 d . . .
H16 H -0.2369 0.8104 0.3608 0.060 Uiso 1 1 calc R . .
C17 C 0.12200(16) 0.9227(4) 0.38486(14) 0.0339(8) Uani 1 1 d . . .
C18 C 0.16397(19) 1.0191(4) 0.37960(16) 0.0462(10) Uani 1 1 d . . .
H18 H 0.1699 1.1033 0.3977 0.055 Uiso 1 1 calc R . .
C19 C 0.1975(2) 0.9902(4) 0.34721(17) 0.0520(10) Uani 1 1 d . . .
H19 H 0.2256 1.0558 0.3436 0.062 Uiso 1 1 calc R . .
C20 C 0.18975(19) 0.8676(4) 0.32086(15) 0.0476(10) Uani 1 1 d . . .
H20 H 0.2124 0.8494 0.2993 0.057 Uiso 1 1 calc R . .
C21 C 0.1485(2) 0.7709(5) 0.32616(18) 0.0601(12) Uani 1 1 d . . .
H21 H 0.1434 0.6864 0.3084 0.072 Uiso 1 1 calc R . .
C22 C 0.1145(2) 0.7983(4) 0.35785(17) 0.0540(11) Uani 1 1 d . . .
H22 H 0.0863 0.7322 0.3611 0.065 Uiso 1 1 calc R . .
C23 C -0.02574(17) 1.3133(3) 0.50639(14) 0.0344(8) Uani 1 1 d . A .
C24 C -0.08349(18) 1.3658(4) 0.46561(16) 0.0432(9) Uani 1 1 d . . .
C25 C -0.1224(2) 1.4617(4) 0.4754(2) 0.0634(13) Uani 1 1 d . A .
H25 H -0.1611 1.4899 0.4473 0.076 Uiso 1 1 calc R . .
C26 C -0.1040(3) 1.5142(4) 0.5257(3) 0.0722(15) Uani 1 1 d . . .
C27 C -0.0479(3) 1.4741(4) 0.5673(2) 0.0642(13) Uani 1 1 d . A .
H27 H -0.0356 1.5121 0.6020 0.077 Uiso 1 1 calc R . .
C28 C -0.00926(19) 1.3765(4) 0.55765(15) 0.0432(9) Uani 1 1 d . . .
N1 N -0.02493(12) 0.9829(3) 0.41661(10) 0.0276(6) Uani 1 1 d . . .
N2 N -0.09736(12) 1.0152(3) 0.48527(11) 0.0292(6) Uani 1 1 d . . .
N3 N -0.1037(2) 1.3234(3) 0.40801(16) 0.0595(10) Uani 1 1 d . . .
N5 N 0.0531(2) 1.3458(4) 0.60335(16) 0.0619(11) Uani 1 1 d . A .
O1 O 0.00807(11) 1.2163(2) 0.49727(9) 0.0373(6) Uani 1 1 d . . .
O2 O -0.0619(2) 1.2986(4) 0.39202(13) 0.0773(10) Uani 1 1 d . . .
O3 O -0.16165(17) 1.3192(4) 0.37996(15) 0.0993(13) Uani 1 1 d . . .
N4A N -0.1418(14) 1.610(3) 0.5487(14) 0.091(6) Uani 0.50(4) 1 d PU A 1
O4A O -0.1829(11) 1.662(2) 0.5124(13) 0.116(6) Uani 0.50(4) 1 d PU A 1
O5A O -0.1301(10) 1.627(3) 0.5944(12) 0.127(7) Uani 0.50(4) 1 d PU A 1
N4B N -0.1449(15) 1.632(3) 0.5243(12) 0.090(6) Uani 0.50(4) 1 d PU A 2
O4B O -0.1922(10) 1.675(2) 0.4821(13) 0.104(6) Uani 0.50(4) 1 d PU A 2
O5B O -0.1280(11) 1.687(3) 0.5691(11) 0.138(7) Uani 0.50(4) 1 d PU A 2
O6 O 0.0541(2) 1.3522(4) 0.64924(14) 0.1057(14) Uani 1 1 d . . .
O7 O 0.09957(17) 1.3208(3) 0.59340(14) 0.0768(10) Uani 1 1 d . . .
Sn1 Sn 0.0000 1.0000 0.5000 0.02575(11) Uani 1 2 d S . .
C29 C 0.0000 0.6265(7) 0.7500 0.183(5) Uani 1 2 d SDU . .
H29 H 0.0450(5) 0.6490(9) 0.7602(4) 0.220 Uiso 0.50 1 d PD . .
Cl1 Cl 0.0000 0.4608(3) 0.7500 0.1588(13) Uani 1 2 d SDU . .
Cl2 Cl -0.0348(5) 0.6973(8) 0.6904(3) 0.269(4) Uani 0.50 1 d PDU . .
Cl3 Cl -0.01523(18) 0.7085(4) 0.79680(16) 0.1044(12) Uani 0.50 1 d PDU . .

loop_
_atom_site_aniso_label
_atom_site_aniso_U_11
_atom_site_aniso_U_22
_atom_site_aniso_U_33
_atom_site_aniso_U_23
_atom_site_aniso_U_13
_atom_site_aniso_U_12
C1 0.0371(19) 0.0345(18) 0.0293(19) -0.0021(14) 0.0175(16) 0.0005(14)
C2 0.044(2) 0.066(2) 0.030(2) -0.0051(18) 0.0190(18) 0.0033(19)
C3 0.035(2) 0.068(3) 0.026(2) -0.0070(17) 0.0073(16) 0.0049(18)
C4 0.0317(18) 0.0365(19) 0.0266(18) -0.0019(15) 0.0102(15) 0.0022(15)
C5 0.0292(17) 0.0343(17) 0.0290(18) 0.0019(16) 0.0086(14) 0.0032(15)
C6 0.0263(17) 0.0387(19) 0.0311(19) 0.0004(16) 0.0117(15) 0.0027(15)
C7 0.0238(18) 0.067(3) 0.037(2) 0.0003(18) 0.0091(16) 0.0086(17)
C8 0.033(2) 0.065(2) 0.039(2) -0.0002(19) 0.0203(18) 0.0089(18)
C9 0.0290(18) 0.0388(19) 0.036(2) -0.0006(15) 0.0195(16) 0.0027(14)
C10 0.0313(19) 0.0379(17) 0.032(2) -0.0031(15) 0.0184(16) 0.0001(14)
C11 0.0291(18) 0.044(2) 0.0258(18) -0.0037(16) 0.0080(15) 0.0060(15)
C12 0.041(2) 0.055(2) 0.029(2) -0.0026(18) 0.0133(18) 0.0052(18)
C13 0.050(2) 0.073(3) 0.026(2) 0.0034(19) 0.0141(19) 0.019(2)
C14 0.036(2) 0.083(3) 0.036(2) -0.015(2) 0.0019(19) 0.009(2)
C15 0.046(2) 0.062(3) 0.055(3) -0.010(2) 0.006(2) -0.009(2)
C16 0.043(2) 0.050(2) 0.045(2) 0.0016(19) 0.0052(19) -0.0012(18)
C17 0.0304(19) 0.044(2) 0.0291(19) -0.0018(16) 0.0145(16) 0.0033(15)
C18 0.052(2) 0.043(2) 0.054(2) -0.0028(18) 0.033(2) 0.0015(18)
C19 0.056(2) 0.055(2) 0.061(3) 0.005(2) 0.039(2) 0.000(2)
C20 0.047(2) 0.066(3) 0.041(2) 0.004(2) 0.0289(19) 0.014(2)
C21 0.066(3) 0.062(3) 0.070(3) -0.024(2) 0.046(3) -0.004(2)
C22 0.058(3) 0.052(2) 0.070(3) -0.019(2) 0.045(2) -0.014(2)
C23 0.0377(19) 0.0261(17) 0.042(2) 0.0032(15) 0.0186(17) -0.0036(15)
C24 0.040(2) 0.0326(19) 0.052(3) 0.0045(18) 0.015(2) -0.0005(16)
C25 0.042(2) 0.039(2) 0.100(4) 0.003(2) 0.020(3) 0.0073(18)
C26 0.062(3) 0.045(3) 0.125(5) -0.019(3) 0.054(3) 0.004(2)
C27 0.082(4) 0.045(3) 0.082(4) -0.026(2) 0.051(3) -0.014(2)
C28 0.053(2) 0.0330(19) 0.042(2) -0.0052(17) 0.018(2) -0.0079(17)
N1 0.0269(14) 0.0339(15) 0.0235(14) -0.0034(12) 0.0116(12) 0.0018(11)
N2 0.0277(14) 0.0346(15) 0.0250(14) -0.0010(12) 0.0104(12) 0.0018(12)
N3 0.063(3) 0.0389(19) 0.055(3) 0.0104(17) 0.002(2) 0.0002(17)
N5 0.080(3) 0.0387(19) 0.050(3) -0.0026(17) 0.009(2) -0.015(2)
O1 0.0402(14) 0.0279(12) 0.0482(15) -0.0014(11) 0.0224(12) 0.0016(10)
O2 0.097(3) 0.082(2) 0.051(2) -0.0032(17) 0.027(2) -0.009(2)
O3 0.069(2) 0.092(3) 0.083(3) 0.001(2) -0.025(2) 0.012(2)
N4A 0.093(8) 0.062(9) 0.138(17) -0.030(11) 0.067(13) 0.005(6)
O4A 0.101(10) 0.111(9) 0.139(15) -0.009(12) 0.051(13) 0.054(8)
O5A 0.164(10) 0.110(12) 0.151(15) -0.042(10) 0.111(10) 0.016(9)
N4B 0.090(8) 0.070(10) 0.135(16) -0.024(11) 0.070(12) 0.020(7)
O4B 0.082(7) 0.086(7) 0.140(16) -0.002(10) 0.040(10) 0.048(5)
O5B 0.198(12) 0.091(11) 0.152(14) -0.033(9) 0.100(11) 0.047(9)
O6 0.158(4) 0.098(3) 0.039(2) -0.016(2) 0.018(2) -0.020(3)
O7 0.055(2) 0.070(2) 0.080(3) 0.0138(18) 0.0005(19) -0.0027(17)
Sn1 0.02485(17) 0.03029(17) 0.02261(18) -0.00115(14) 0.01015(13) 0.00265(14)
C29 0.264(11) 0.161(10) 0.172(9) 0.000 0.137(9) 0.000
Cl1 0.187(3) 0.107(2) 0.185(3) 0.000 0.077(3) 0.000
Cl2 0.346(10) 0.300(9) 0.208(7) 0.134(6) 0.161(8) 0.145(8)
Cl3 0.104(2) 0.124(3) 0.101(3) -0.050(2) 0.058(2) -0.024(2)

loop_
_atom_type_symbol
_atom_type_description
_atom_type_scat_dispersion_real
_atom_type_scat_dispersion_imag
_atom_type_scat_source
C C 0.0033 0.0016 'International Tables Vol C Tables 4.2.6.8 and 6.1.1.4'
H H 0.0000 0.0000 'International Tables Vol C Tables 4.2.6.8 and 6.1.1.4'
N N 0.0061 0.0033 'International Tables Vol C Tables 4.2.6.8 and 6.1.1.4'
O O 0.0106 0.0060 'International Tables Vol C Tables 4.2.6.8 and 6.1.1.4'
Cl Cl 0.1484 0.1585 'International Tables Vol C Tables 4.2.6.8 and 6.1.1.4'
Sn Sn -0.6537 1.4246 'International Tables Vol C Tables 4.2.6.8 and 6.1.1.4'

loop_
_geom_angle_atom_site_label_1
_geom_angle_atom_site_label_2
_geom_angle_atom_site_label_3
_geom_angle
_geom_angle_site_symmetry_1
_geom_angle_site_symmetry_3
N1 C1 C10 126.2(3) . .
N1 C1 C2 107.0(3) . .
C10 C1 C2 126.7(3) . .
C3 C2 C1 108.9(3) . .
C3 C2 H2 125.6 . .
C1 C2 H2 125.6 . .
C2 C3 C4 108.2(3) . .
C2 C3 H3 125.9 . .
C4 C3 H3 125.9 . .
N1 C4 C5 126.1(3) . .
N1 C4 C3 107.6(3) . .
C5 C4 C3 126.3(3) . .
C4 C5 C6 125.8(3) . .
C4 C5 C11 118.0(3) . .
C6 C5 C11 116.1(3) . .
N2 C6 C5 126.1(3) . .
N2 C6 C7 107.8(3) . .
C5 C6 C7 126.0(3) . .
C8 C7 C6 107.9(3) . .
C8 C7 H7 126.0 . .
C6 C7 H7 126.0 . .
C7 C8 C9 108.6(3) . .
C7 C8 H8 125.7 . .
C9 C8 H8 125.7 . .
N2 C9 C10 126.4(3) . 5_576
N2 C9 C8 107.2(3) . .
C10 C9 C8 126.3(3) 5_576 .
C9 C10 C1 125.9(3) 5_576 .
C9 C10 C17 117.2(3) 5_576 .
C1 C10 C17 116.9(3) . .
C12 C11 C16 119.0(3) . .
C12 C11 C5 121.7(3) . .
C16 C11 C5 119.3(3) . .
C11 C12 C13 120.1(4) . .
C11 C12 H12 119.9 . .
C13 C12 H12 119.9 . .
C14 C13 C12 120.6(4) . .
C14 C13 H13 119.7 . .
C12 C13 H13 119.7 . .
C13 C14 C15 119.6(4) . .
C13 C14 H14 120.2 . .
C15 C14 H14 120.2 . .
C14 C15 C16 120.4(4) . .
C14 C15 H15 119.8 . .
C16 C15 H15 119.8 . .
C11 C16 C15 120.4(4) . .
C11 C16 H16 119.8 . .
C15 C16 H16 119.8 . .
C18 C17 C22 118.8(3) . .
C18 C17 C10 120.8(3) . .
C22 C17 C10 120.4(3) . .
C17 C18 C19 119.8(4) . .
C17 C18 H18 120.1 . .
C19 C18 H18 120.1 . .
C20 C19 C18 120.9(4) . .
C20 C19 H19 119.6 . .
C18 C19 H19 119.6 . .
C19 C20 C21 119.8(4) . .
C19 C20 H20 120.1 . .
C21 C20 H20 120.1 . .
C20 C21 C22 120.1(4) . .
C20 C21 H21 119.9 . .
C22 C21 H21 119.9 . .
C21 C22 C17 120.6(4) . .
C21 C22 H22 119.7 . .
C17 C22 H22 119.7 . .
O1 C23 C28 123.9(3) . .
O1 C23 C24 123.0(3) . .
C28 C23 C24 113.1(3) . .
C25 C24 C23 123.8(4) . .
C25 C24 N3 115.9(4) . .
C23 C24 N3 120.2(3) . .
C26 C25 C24 119.2(4) . .
C26 C25 H25 120.4 . .
C24 C25 H25 120.4 . .
C25 C26 C27 121.4(4) . .
C25 C26 N4B 109.7(13) . .
C27 C26 N4B 127.9(13) . .
C25 C26 N4A 129.3(13) . .
C27 C26 N4A 109.0(13) . .
N4B C26 N4A 25.3(12) . .
C26 C27 C28 119.4(4) . .
C26 C27 H27 120.3 . .
C28 C27 H27 120.3 . .
C27 C28 C23 123.0(4) . .
C27 C28 N5 116.4(4) . .
C23 C28 N5 120.5(4) . .
C4 N1 C1 108.4(3) . .
C4 N1 Sn1 126.0(2) . .
C1 N1 Sn1 125.5(2) . .
C6 N2 C9 108.4(3) . .
C6 N2 Sn1 125.9(2) . .
C9 N2 Sn1 125.4(2) . .
O2 N3 O3 125.0(5) . .
O2 N3 C24 118.1(4) . .
O3 N3 C24 116.9(4) . .
O7 N5 O6 124.7(5) . .
O7 N5 C28 118.6(4) . .
O6 N5 C28 116.6(5) . .
C23 O1 Sn1 130.6(2) . .
O4A N4A O5A 126(3) . .
O4A N4A C26 108(2) . .
O5A N4A C26 126(2) . .
O5B N4B O4B 123(2) . .
O5B N4B C26 112(2) . .
O4B N4B C26 125.0(18) . .
N2 Sn1 N2 179.999(1) 5_576 .
N2 Sn1 N1 89.87(10) 5_576 5_576
N2 Sn1 N1 90.13(10) . 5_576
N2 Sn1 N1 90.12(10) 5_576 .
N2 Sn1 N1 89.88(10) . .
N1 Sn1 N1 180.00(13) 5_576 .
N2 Sn1 O1 91.28(9) 5_576 5_576
N2 Sn1 O1 88.73(9) . 5_576
N1 Sn1 O1 91.81(9) 5_576 5_576
N1 Sn1 O1 88.18(9) . 5_576
N2 Sn1 O1 88.72(9) 5_576 .
N2 Sn1 O1 91.28(9) . .
N1 Sn1 O1 88.19(9) 5_576 .
N1 Sn1 O1 91.81(9) . .
O1 Sn1 O1 180.0 5_576 .
Cl1 C29 Cl2 115.1(4) . 2_556
Cl1 C29 Cl2 115.1(4) . .
Cl2 C29 Cl2 129.8(8) 2_556 .
Cl1 C29 Cl3 119.1(3) . 2_556
Cl2 C29 Cl3 112.4(4) 2_556 2_556
Cl2 C29 Cl3 37.4(3) . 2_556
Cl1 C29 Cl3 119.1(3) . .
Cl2 C29 Cl3 37.4(3) 2_556 .
Cl2 C29 Cl3 112.4(4) . .
Cl3 C29 Cl3 121.8(5) 2_556 .
Cl1 C29 H29 103.1(6) . .
Cl2 C29 H29 65.8(6) 2_556 .
Cl2 C29 H29 102.6(6) . .
Cl3 C29 H29 65.3(6) 2_556 .
Cl3 C29 H29 101.4(6) . .
Cl3 Cl2 C29 72.2(4) 2_556 .
Cl2 Cl3 C29 70.4(3) 2_556 .

loop_
_geom_bond_atom_site_label_1
_geom_bond_atom_site_label_2
_geom_bond_distance
_geom_bond_site_symmetry_2
C1 N1 1.381(4) .
C1 C10 1.399(5) .
C1 C2 1.421(5) .
C2 C3 1.337(5) .
C2 H2 0.9300 .
C3 C4 1.420(5) .
C3 H3 0.9300 .
C4 N1 1.380(4) .
C4 C5 1.391(5) .
C5 C6 1.407(5) .
C5 C11 1.492(4) .
C6 N2 1.378(4) .
C6 C7 1.426(5) .
C7 C8 1.346(5) .
C7 H7 0.9300 .
C8 C9 1.428(5) .
C8 H8 0.9300 .
C9 N2 1.382(4) .
C9 C10 1.392(5) 5_576
C10 C9 1.392(5) 5_576
C10 C17 1.489(4) .
C11 C12 1.378(5) .
C11 C16 1.381(5) .
C12 C13 1.385(5) .
C12 H12 0.9300 .
C13 C14 1.367(6) .
C13 H13 0.9300 .
C14 C15 1.368(6) .
C14 H14 0.9300 .
C15 C16 1.383(5) .
C15 H15 0.9300 .
C16 H16 0.9300 .
C17 C18 1.377(5) .
C17 C22 1.381(5) .
C18 C19 1.390(5) .
C18 H18 0.9300 .
C19 C20 1.356(5) .
C19 H19 0.9300 .
C20 C21 1.367(6) .
C20 H20 0.9300 .
C21 C22 1.380(5) .
C21 H21 0.9300 .
C22 H22 0.9300 .
C23 O1 1.294(4) .
C23 C28 1.407(5) .
C23 C24 1.410(5) .
C24 C25 1.374(6) .
C24 N3 1.477(5) .
C25 C26 1.339(7) .
C25 H25 0.9300 .
C26 C27 1.359(7) .
C26 N4B 1.46(3) .
C26 N4A 1.55(3) .
C27 C28 1.379(6) .
C27 H27 0.9300 .
C28 N5 1.470(5) .
N1 Sn1 2.074(2) .
N2 Sn1 2.071(3) .
N3 O2 1.206(5) .
N3 O3 1.215(4) .
N5 O7 1.206(5) .
N5 O6 1.220(5) .
O1 Sn1 2.108(2) .
N4A O4A 1.15(3) .
N4A O5A 1.15(2) .
N4B O5B 1.22(3) .
N4B O4B 1.27(3) .
Sn1 N2 2.071(3) 5_576
Sn1 N1 2.074(2) 5_576
Sn1 O1 2.108(2) 5_576
C29 Cl1 1.606(6) .
C29 Cl2 1.616(5) 2_556
C29 Cl2 1.616(5) .
C29 Cl3 1.632(4) 2_556
C29 Cl3 1.632(4) .
C29 H29 0.961(11) .
Cl2 Cl3 1.042(9) 2_556
Cl3 Cl2 1.042(9) 2_556

loop_
_geom_hbond_atom_site_label_D
_geom_hbond_atom_site_label_H
_geom_hbond_atom_site_label_A
_geom_hbond_distance_DH
_geom_hbond_distance_HA
_geom_hbond_distance_DA
_geom_hbond_angle_DHA
_geom_hbond_site_symmetry_A
C27 H27 Cl2 0.93 2.96 3.850(9) 160.0 1_565

loop_
_geom_torsion_atom_site_label_1
_geom_torsion_atom_site_label_2
_geom_torsion_atom_site_label_3
_geom_torsion_atom_site_label_4
_geom_torsion
_geom_torsion_site_symmetry_1
_geom_torsion_site_symmetry_4
N1 C1 C2 C3 -1.3(4) . .
C10 C1 C2 C3 175.9(4) . .
C1 C2 C3 C4 1.1(4) . .
C2 C3 C4 N1 -0.5(4) . .
C2 C3 C4 C5 -178.6(3) . .
N1 C4 C5 C6 3.3(5) . .
C3 C4 C5 C6 -178.9(3) . .
N1 C4 C5 C11 -175.4(3) . .
C3 C4 C5 C11 2.5(5) . .
C4 C5 C6 N2 -5.0(6) . .
C11 C5 C6 N2 173.7(3) . .
C4 C5 C6 C7 171.2(3) . .
C11 C5 C6 C7 -10.2(5) . .
N2 C6 C7 C8 -0.6(4) . .
C5 C6 C7 C8 -177.4(4) . .
C6 C7 C8 C9 -0.3(5) . .
C7 C8 C9 N2 1.2(4) . .
C7 C8 C9 C10 -179.1(4) . 5_576
N1 C1 C10 C9 -2.8(6) . 5_576
C2 C1 C10 C9 -179.4(4) . 5_576
N1 C1 C10 C17 175.7(3) . .
C2 C1 C10 C17 -0.9(5) . .
C4 C5 C11 C12 -62.9(4) . .
C6 C5 C11 C12 118.3(4) . .
C4 C5 C11 C16 116.7(4) . .
C6 C5 C11 C16 -62.1(4) . .
C16 C11 C12 C13 -0.1(5) . .
C5 C11 C12 C13 179.4(3) . .
C11 C12 C13 C14 -0.5(6) . .
C12 C13 C14 C15 0.9(6) . .
C13 C14 C15 C16 -0.7(7) . .
C12 C11 C16 C15 0.3(6) . .
C5 C11 C16 C15 -179.3(4) . .
C14 C15 C16 C11 0.2(7) . .
C9 C10 C17 C18 -68.6(5) 5_576 .
C1 C10 C17 C18 112.8(4) . .
C9 C10 C17 C22 110.9(4) 5_576 .
C1 C10 C17 C22 -67.7(5) . .
C22 C17 C18 C19 0.4(6) . .
C10 C17 C18 C19 179.9(4) . .
C17 C18 C19 C20 -0.4(6) . .
C18 C19 C20 C21 -0.1(6) . .
C19 C20 C21 C22 0.5(7) . .
C20 C21 C22 C17 -0.5(7) . .
C18 C17 C22 C21 0.0(6) . .
C10 C17 C22 C21 -179.5(4) . .
O1 C23 C24 C25 175.3(4) . .
C28 C23 C24 C25 -4.3(5) . .
O1 C23 C24 N3 -7.9(5) . .
C28 C23 C24 N3 172.5(3) . .
C23 C24 C25 C26 3.0(7) . .
N3 C24 C25 C26 -174.0(4) . .
C24 C25 C26 C27 -0.3(7) . .
C24 C25 C26 N4B 168.8(14) . .
C24 C25 C26 N4A -172.6(15) . .
C25 C26 C27 C28 -0.5(7) . .
N4B C26 C27 C28 -167.5(16) . .
N4A C26 C27 C28 173.2(12) . .
C26 C27 C28 C23 -1.2(6) . .
C26 C27 C28 N5 175.5(4) . .
O1 C23 C28 C27 -176.1(4) . .
C24 C23 C28 C27 3.5(5) . .
O1 C23 C28 N5 7.3(5) . .
C24 C23 C28 N5 -173.2(3) . .
C5 C4 N1 C1 177.8(3) . .
C3 C4 N1 C1 -0.4(4) . .
C5 C4 N1 Sn1 -0.4(5) . .
C3 C4 N1 Sn1 -178.6(2) . .
C10 C1 N1 C4 -176.2(3) . .
C2 C1 N1 C4 1.0(4) . .
C10 C1 N1 Sn1 2.1(5) . .
C2 C1 N1 Sn1 179.3(2) . .
C5 C6 N2 C9 178.1(3) . .
C7 C6 N2 C9 1.4(4) . .
C5 C6 N2 Sn1 3.6(5) . .
C7 C6 N2 Sn1 -173.1(2) . .
C10 C9 N2 C6 178.7(3) 5_576 .
C8 C9 N2 C6 -1.5(4) . .
C10 C9 N2 Sn1 -6.8(5) 5_576 .
C8 C9 N2 Sn1 173.0(2) . .
C25 C24 N3 O2 144.6(4) . .
C23 C24 N3 O2 -32.5(5) . .
C25 C24 N3 O3 -33.8(5) . .
C23 C24 N3 O3 149.1(4) . .
C27 C28 N5 O7 -144.1(4) . .
C23 C28 N5 O7 32.7(5) . .
C27 C28 N5 O6 33.5(5) . .
C23 C28 N5 O6 -149.7(4) . .
C28 C23 O1 Sn1 92.6(4) . .
C24 C23 O1 Sn1 -86.9(4) . .
C25 C26 N4A O4A -20(3) . .
C27 C26 N4A O4A 167.3(18) . .
N4B C26 N4A O4A 25(4) . .
C25 C26 N4A O5A 161(2) . .
C27 C26 N4A O5A -12(3) . .
N4B C26 N4A O5A -154(7) . .
C25 C26 N4B O5B -176.8(19) . .
C27 C26 N4B O5B -9(3) . .
N4A C26 N4B O5B 39(4) . .
C25 C26 N4B O4B 2(3) . .
C27 C26 N4B O4B 170.4(17) . .
N4A C26 N4B O4B -143(7) . .
C6 N2 Sn1 N2 70.9(5) . 5_576
C9 N2 Sn1 N2 -102.6(6) . 5_576
C6 N2 Sn1 N1 179.1(3) . 5_576
C9 N2 Sn1 N1 5.5(3) . 5_576
C6 N2 Sn1 N1 -0.9(3) . .
C9 N2 Sn1 N1 -174.5(3) . .
C6 N2 Sn1 O1 -89.1(3) . 5_576
C9 N2 Sn1 O1 97.4(3) . 5_576
C6 N2 Sn1 O1 90.9(3) . .
C9 N2 Sn1 O1 -82.7(3) . .
C4 N1 Sn1 N2 179.4(2) . 5_576
C1 N1 Sn1 N2 1.5(2) . 5_576
C4 N1 Sn1 N2 -0.6(2) . .
C1 N1 Sn1 N2 -178.5(2) . .
C4 N1 Sn1 N1 171.8(5) . 5_576
C1 N1 Sn1 N1 -6.1(8) . 5_576
C4 N1 Sn1 O1 88.2(2) . 5_576
C1 N1 Sn1 O1 -89.8(2) . 5_576
C4 N1 Sn1 O1 -91.8(2) . .
C1 N1 Sn1 O1 90.2(2) . .
C23 O1 Sn1 N2 -155.2(3) . 5_576
C23 O1 Sn1 N2 24.8(3) . .
C23 O1 Sn1 N1 -65.3(3) . 5_576
C23 O1 Sn1 N1 114.7(3) . .
C23 O1 Sn1 O1 164(3) . 5_576
Cl1 C29 Cl2 Cl3 -105.7(6) . 2_556
Cl2 C29 Cl2 Cl3 74.3(6) 2_556 2_556
Cl3 C29 Cl2 Cl3 113.5(6) . 2_556
Cl1 C29 Cl3 Cl2 94.1(6) . 2_556
Cl2 C29 Cl3 Cl2 -126.8(9) . 2_556
Cl3 C29 Cl3 Cl2 -85.9(6) 2_556 2_556
